data_4348113
loop_
_publ_author_name
'Hua, Carol'
'Baldansuren, Amgalanbaatar'
'Tuna, Floriana'
'Collison, David'
'D'Alessandro, Deanna M'

_publ_section_title
;
 In Situ Spectroelectrochemical Investigations of the Redox-Active
 Tris[4-(pyridin-4-yl)phenyl]amine Ligand and a Zn(2+) Coordination
 Framework.
;
_journal_issue 15
_journal_name_full 'Inorganic chemistry'
_journal_page_first 7270
_journal_page_last 7280
_journal_paper_doi 10.1021/acs.inorgchem.6b00981
_journal_volume 55
_journal_year 2016
_chemical_formula_sum 'C66 H48 N11 O6 Zn2'
_chemical_formula_weight 1221.89
_space_group_crystal_system orthorhombic
_space_group_IT_number 62
_space_group_name_Hall '-P 2ac 2n'
_space_group_name_H-M_alt 'P n m a'
_atom_sites_solution_hydrogens geom
_audit_creation_method SHELXL-2014/7
_cell_angle_alpha 90
_cell_angle_beta 90
_cell_angle_gamma 90
_cell_formula_units_Z 4
_cell_length_a 12.3866(10)
_cell_length_b 27.373(2)
_cell_length_c 18.5603(16)
_cell_measurement_reflns_used 9933
_cell_measurement_temperature 150(2)
_cell_measurement_theta_max 24.5533
_cell_measurement_theta_min 2.8426
_cell_volume 6293.0(9)
_computing_cell_refinement 'SAINT (Bruker-AXS,2012)'
_computing_data_collection 'APEX (Bruker-AXS,2012)'
_computing_data_reduction 'SAINT and XPREP (Bruker-AXS,2012)'
_computing_molecular_graphics 'WinGX (Farrugia, L., 1999)'
_computing_structure_refinement 'SHELXL-2014/7 (Sheldrick, 2014)'
_computing_structure_solution 'SIR97 (Altomare, et. al. 1997)'
_diffrn_ambient_temperature 150(2)
_diffrn_crystal_treatment
;
attached with Exxon Paratone N, to a short length 
of fibre supported on a thin piece of copper wire 
inserted in a copper mounting pin.  The crystal was 
quenched in a cold nitrogen gas stream from an 
Oxford Cryosystems Cryostream. 
;
_diffrn_detector_area_resol_mean 62852
_diffrn_measured_fraction_theta_full 0.999
_diffrn_measured_fraction_theta_max 0.998
_diffrn_measurement_device_type APEXII-FR591
_diffrn_measurement_method \w
_diffrn_radiation_monochromator mirror
_diffrn_radiation_source 'rotating anode'
_diffrn_radiation_type MoK\a
_diffrn_radiation_wavelength 0.71073
_diffrn_reflns_av_R_equivalents 0.1463
_diffrn_reflns_av_unetI/netI 0.0463
_diffrn_reflns_Laue_measured_fraction_full 0.999
_diffrn_reflns_Laue_measured_fraction_max 0.998
_diffrn_reflns_limit_h_max 15
_diffrn_reflns_limit_h_min -15
_diffrn_reflns_limit_k_max 34
_diffrn_reflns_limit_k_min -34
_diffrn_reflns_limit_l_max 23
_diffrn_reflns_limit_l_min -23
_diffrn_reflns_number 6509
_diffrn_reflns_point_group_measured_fraction_full 0.999
_diffrn_reflns_point_group_measured_fraction_max 0.998
_diffrn_reflns_theta_full 25.242
_diffrn_reflns_theta_max 26.288
_diffrn_reflns_theta_min 1.977
_exptl_absorpt_coefficient_mu 0.821
_exptl_absorpt_correction_T_max 0.86
_exptl_absorpt_correction_T_min 0.76
_exptl_absorpt_correction_type multi-scan
_exptl_absorpt_process_details
;
 SADABS (Sheldrick, 1996)
;
_exptl_crystal_colour yellow
_exptl_crystal_density_diffrn 1.290
_exptl_crystal_density_meas ?
_exptl_crystal_density_method 'not measured'
_exptl_crystal_description block
_exptl_crystal_F_000 2516
_exptl_crystal_size_max 0.15
_exptl_crystal_size_mid 0.12
_exptl_crystal_size_min 0.1
_platon_squeeze_details
;
;
_refine_diff_density_max 6.133
_refine_diff_density_min -1.696
_refine_diff_density_rms 0.188
_refine_ls_extinction_method none
_refine_ls_goodness_of_fit_ref 1.081
_refine_ls_hydrogen_treatment constr
_refine_ls_matrix_type full
_refine_ls_number_parameters 397
_refine_ls_number_reflns 6509
_refine_ls_number_restraints 0
_refine_ls_restrained_S_all 1.081
_refine_ls_R_factor_all 0.1054
_refine_ls_R_factor_gt 0.0859
_refine_ls_shift/su_max 0.001
_refine_ls_shift/su_mean 0.000
_refine_ls_structure_factor_coef Fsqd
_refine_ls_weighting_details 'w=1/[\s^2^(Fo^2^)+(0.1476P)^2^+21.3790P] where P=(Fo^2^+2Fc^2^)/3'
_refine_ls_weighting_scheme calc
_refine_ls_wR_factor_gt 0.2522
_refine_ls_wR_factor_ref 0.2625
_reflns_Friedel_coverage 0.000
_reflns_number_gt 4886
_reflns_number_total 6509
_reflns_threshold_expression 'I > 2\s(I)'
_cod_data_source_file ic6b00981_si_004.cif
_cod_data_source_block shelx
_cod_depositor_comments
;
The following automatic conversions were performed:

data item '_exptl_crystal_density_meas' value 'not measured' was
changed to '?' -- the value is perceived as not measured.

Automatic conversion script
Id: cif_fix_values 6909 2019-04-08 15:41:33Z antanas 
;
_cod_database_code 4348113
_shelx_shelxl_version_number 2014/7
_shelx_space_group_comment
;
The symmetry employed for this shelxl refinement is uniquely defined
by the following loop, which should always be used as a source of
symmetry information in preference to the above space-group names.
They are only intended as comments.
;

loop_
_space_group_symop_operation_xyz
'x, y, z'
'-x+1/2, -y, z+1/2'
'-x, y+1/2, -z'
'x+1/2, -y+1/2, -z+1/2'
'-x, -y, -z'
'x-1/2, y, -z-1/2'
'x, -y-1/2, z'
'-x-1/2, y-1/2, z-1/2'

loop_
_atom_site_label
_atom_site_type_symbol
_atom_site_fract_x
_atom_site_fract_y
_atom_site_fract_z
_atom_site_U_iso_or_equiv
_atom_site_adp_type
_atom_site_occupancy
_atom_site_site_symmetry_order
_atom_site_calc_flag
_atom_site_refinement_flags_posn
_atom_site_refinement_flags_adp
_atom_site_refinement_flags_occupancy
Zn1 Zn 0.70945(6) 0.7500 0.56799(4) 0.0260(3) Uani 1 2 d S T P
O1 O 0.5316(6) 0.7500 0.5927(4) 0.0541(17) Uani 1 2 d S T P
Zn2 Zn 1.11104(7) 0.7500 0.59413(6) 0.0388(3) Uani 1 2 d S T P
O2 O 0.6539(6) 0.7500 0.6725(4) 0.070(2) Uani 1 2 d S T P
N1 N 0.6986(3) 0.46556(18) 0.1872(2) 0.0319(10) Uani 1 1 d . . .
N2 N 0.7060(3) 0.69281(15) 0.4992(2) 0.0274(9) Uani 1 1 d . . .
N3 N 1.2801(4) 0.30425(18) 0.1152(3) 0.0438(13) Uani 1 1 d . . .
O3 O 0.8669(5) 0.7500 0.5960(3) 0.0473(15) Uani 1 2 d S T P
N4 N 0.1288(5) 0.4307(3) -0.0643(4) 0.075(2) Uani 1 1 d . . .
O4 O 1.0038(5) 0.7500 0.6702(4) 0.068(2) Uani 1 2 d S T P
N5 N 0.5638(7) 0.7500 0.6562(5) 0.052(2) Uani 1 2 d S T P
O5 O 1.0578(6) 0.7115(3) 0.4871(6) 0.140(4) Uani 1 1 d . . .
N6 N 0.9060(7) 0.7500 0.6544(6) 0.075(3) Uani 1 2 d S T P
C1 C 0.6996(4) 0.50310(19) 0.2394(3) 0.0284(11) Uani 1 1 d . . .
C2 C 0.6101(4) 0.5108(2) 0.2840(3) 0.0314(12) Uani 1 1 d . . .
H2 H 0.5489 0.4900 0.2802 0.038 Uiso 1 1 calc R U .
C3 C 0.6101(4) 0.5483(2) 0.3331(3) 0.0303(11) Uani 1 1 d . . .
H3 H 0.5476 0.5541 0.3616 0.036 Uiso 1 1 calc R U .
C4 C 0.7012(4) 0.57836(18) 0.3421(3) 0.0256(10) Uani 1 1 d . . .
C5 C 0.7915(4) 0.56977(19) 0.2983(3) 0.0285(11) Uani 1 1 d . . .
H5 H 0.8542 0.5893 0.3039 0.034 Uiso 1 1 calc R U .
C6 C 0.7902(4) 0.53331(19) 0.2473(3) 0.0289(11) Uani 1 1 d . . .
H6 H 0.8512 0.5286 0.2171 0.035 Uiso 1 1 calc R U .
C7 C 0.7027(4) 0.61822(18) 0.3960(3) 0.0260(10) Uani 1 1 d . . .
C8 C 0.6102(4) 0.6449(2) 0.4136(3) 0.0314(11) Uani 1 1 d . . .
H8 H 0.5436 0.6377 0.3907 0.038 Uiso 1 1 calc R U .
C9 C 0.6152(4) 0.68117(19) 0.4635(3) 0.0307(11) Uani 1 1 d . . .
H9 H 0.5514 0.6992 0.4735 0.037 Uiso 1 1 calc R U .
C10 C 0.7964(4) 0.66754(19) 0.4826(3) 0.0306(11) Uani 1 1 d . . .
H10 H 0.8617 0.6755 0.5067 0.037 Uiso 1 1 calc R U .
C11 C 0.7974(4) 0.63079(19) 0.4322(3) 0.0316(11) Uani 1 1 d . . .
H11 H 0.8627 0.6139 0.4220 0.038 Uiso 1 1 calc R U .
C12 C 0.6085(4) 0.45927(19) 0.1421(3) 0.0250(10) Uani 1 1 d . . .
C13 C 0.5847(4) 0.41359(19) 0.1120(3) 0.0249(10) Uani 1 1 d . . .
H13 H 0.6317 0.3868 0.1204 0.030 Uiso 1 1 calc R U .
C14 C 0.4931(4) 0.40713(19) 0.0702(3) 0.0263(10) Uani 1 1 d . . .
H14 H 0.4783 0.3760 0.0499 0.032 Uiso 1 1 calc R U .
C15 C 0.4225(4) 0.4458(2) 0.0575(3) 0.0272(11) Uani 1 1 d . . .
C16 C 0.4487(4) 0.4913(2) 0.0866(3) 0.0306(11) Uani 1 1 d . . .
H16 H 0.4021 0.5183 0.0779 0.037 Uiso 1 1 calc R U .
C17 C 0.5394(4) 0.49820(19) 0.1274(3) 0.0297(11) Uani 1 1 d . . .
H17 H 0.5554 0.5297 0.1459 0.036 Uiso 1 1 calc R U .
C18 C 0.3218(4) 0.4396(2) 0.0155(3) 0.0313(12) Uani 1 1 d . . .
C20 C 0.2175(5) 0.4042(4) -0.0811(4) 0.063(2) Uani 1 1 d . . .
H20 H 0.2136 0.3822 -0.1207 0.076 Uiso 1 1 calc R U .
C19 C 0.3143(4) 0.4076(3) -0.0433(3) 0.0424(15) Uani 1 1 d . . .
H19 H 0.3747 0.3883 -0.0571 0.051 Uiso 1 1 calc R U .
C21 C 0.1385(5) 0.4602(3) -0.0083(6) 0.074(3) Uani 1 1 d . . .
H21 H 0.0768 0.4790 0.0042 0.088 Uiso 1 1 calc R U .
C22 C 0.2296(5) 0.4664(2) 0.0341(4) 0.0486(17) Uani 1 1 d . . .
H22 H 0.2295 0.4880 0.0742 0.058 Uiso 1 1 calc R U .
C23 C 0.7958(4) 0.43884(19) 0.1758(3) 0.0276(11) Uani 1 1 d . . .
C24 C 0.8538(4) 0.4209(2) 0.2328(3) 0.0346(12) Uani 1 1 d . . .
H24 H 0.8290 0.4265 0.2806 0.042 Uiso 1 1 calc R U .
C25 C 0.9489(5) 0.3947(2) 0.2216(3) 0.0360(12) Uani 1 1 d . . .
H25 H 0.9868 0.3819 0.2620 0.043 Uiso 1 1 calc R U .
C26 C 0.9892(4) 0.38680(18) 0.1534(3) 0.0293(11) Uani 1 1 d . . .
C27 C 0.9299(4) 0.40625(19) 0.0960(3) 0.0296(11) Uani 1 1 d . . .
H27 H 0.9565 0.4021 0.0484 0.036 Uiso 1 1 calc R U .
C28 C 0.8352(4) 0.43101(19) 0.1057(3) 0.0277(11) Uani 1 1 d . . .
H28 H 0.7961 0.4429 0.0653 0.033 Uiso 1 1 calc R U .
C29 C 1.0915(4) 0.35955(19) 0.1399(4) 0.0361(13) Uani 1 1 d . . .
C30 C 1.1609(6) 0.3459(3) 0.1949(4) 0.0585(19) Uani 1 1 d . . .
H30 H 1.1461 0.3558 0.2429 0.070 Uiso 1 1 calc R U .
C31 C 1.2527(6) 0.3177(3) 0.1804(4) 0.0550(18) Uani 1 1 d . . .
H31 H 1.2971 0.3079 0.2196 0.066 Uiso 1 1 calc R U .
C32 C 1.2158(5) 0.3183(2) 0.0612(4) 0.0489(16) Uani 1 1 d . . .
H32 H 1.2341 0.3091 0.0134 0.059 Uiso 1 1 calc R U .
C33 C 1.1243(5) 0.3455(2) 0.0724(4) 0.0448(15) Uani 1 1 d . . .
H33 H 1.0821 0.3550 0.0320 0.054 Uiso 1 1 calc R U .
N7 N 1.0453(8) 0.7500 0.4566(6) 0.074(3) Uani 1 2 d S T P

loop_
_atom_site_aniso_label
_atom_site_aniso_U_11
_atom_site_aniso_U_22
_atom_site_aniso_U_33
_atom_site_aniso_U_23
_atom_site_aniso_U_13
_atom_site_aniso_U_12
Zn1 0.0276(4) 0.0230(4) 0.0275(5) 0.000 -0.0038(3) 0.000
O1 0.055(4) 0.050(4) 0.057(4) 0.000 0.011(3) 0.000
Zn2 0.0234(5) 0.0422(6) 0.0510(6) 0.000 -0.0027(4) 0.000
O2 0.051(4) 0.110(7) 0.050(4) 0.000 -0.004(4) 0.000
N1 0.022(2) 0.043(3) 0.031(2) -0.015(2) -0.0010(17) -0.0031(18)
N2 0.029(2) 0.025(2) 0.028(2) -0.0015(17) -0.0062(17) -0.0004(17)
N3 0.031(2) 0.029(2) 0.071(4) 0.000(2) -0.004(2) -0.004(2)
O3 0.039(3) 0.070(4) 0.033(3) 0.000 -0.011(3) 0.000
N4 0.041(3) 0.096(6) 0.087(5) 0.053(5) -0.033(3) -0.028(4)
O4 0.023(3) 0.141(8) 0.041(4) 0.000 -0.004(3) 0.000
N5 0.059(5) 0.045(4) 0.054(5) 0.000 0.000(4) 0.000
O5 0.088(5) 0.109(6) 0.223(10) 0.106(6) 0.074(6) 0.062(4)
N6 0.051(5) 0.105(8) 0.068(7) 0.000 0.000(5) 0.000
C1 0.027(2) 0.035(3) 0.023(2) -0.006(2) -0.001(2) -0.003(2)
C2 0.027(2) 0.038(3) 0.028(3) -0.007(2) 0.003(2) -0.010(2)
C3 0.031(3) 0.035(3) 0.025(3) -0.006(2) 0.003(2) -0.008(2)
C4 0.027(2) 0.029(2) 0.021(2) -0.001(2) -0.0004(19) -0.003(2)
C5 0.025(2) 0.028(3) 0.033(3) 0.000(2) -0.004(2) -0.004(2)
C6 0.022(2) 0.036(3) 0.028(3) -0.003(2) 0.003(2) -0.005(2)
C7 0.029(2) 0.026(2) 0.023(2) 0.0005(19) -0.0032(19) -0.001(2)
C8 0.024(2) 0.035(3) 0.035(3) -0.005(2) -0.005(2) -0.004(2)
C9 0.025(2) 0.030(3) 0.037(3) -0.006(2) 0.000(2) 0.001(2)
C10 0.030(3) 0.027(2) 0.035(3) -0.002(2) -0.010(2) 0.002(2)
C11 0.028(3) 0.028(3) 0.039(3) -0.008(2) -0.007(2) 0.002(2)
C12 0.022(2) 0.034(3) 0.019(2) -0.006(2) 0.0018(18) -0.0036(19)
C13 0.020(2) 0.030(3) 0.024(2) -0.005(2) 0.0025(18) 0.0008(19)
C14 0.023(2) 0.032(3) 0.024(2) -0.007(2) 0.0019(19) -0.001(2)
C15 0.022(2) 0.038(3) 0.022(2) 0.001(2) 0.0027(19) 0.000(2)
C16 0.029(3) 0.033(3) 0.029(3) 0.003(2) 0.005(2) 0.006(2)
C17 0.034(3) 0.029(3) 0.026(3) -0.005(2) 0.004(2) -0.005(2)
C18 0.017(2) 0.043(3) 0.034(3) 0.014(2) 0.000(2) -0.002(2)
C20 0.039(4) 0.116(7) 0.035(3) 0.021(4) -0.015(3) -0.024(4)
C19 0.026(3) 0.071(4) 0.031(3) 0.007(3) -0.004(2) -0.013(3)
C21 0.019(3) 0.063(5) 0.138(9) 0.054(6) -0.009(4) -0.003(3)
C22 0.027(3) 0.040(3) 0.079(5) 0.021(3) 0.002(3) 0.005(2)
C23 0.024(2) 0.032(3) 0.027(3) -0.005(2) -0.001(2) -0.002(2)
C24 0.039(3) 0.037(3) 0.027(3) -0.005(2) -0.004(2) -0.007(2)
C25 0.038(3) 0.034(3) 0.036(3) -0.003(2) -0.013(2) -0.001(2)
C26 0.026(2) 0.022(2) 0.040(3) 0.002(2) -0.009(2) -0.0081(19)
C27 0.023(2) 0.032(3) 0.034(3) -0.001(2) -0.001(2) -0.001(2)
C28 0.023(2) 0.034(3) 0.026(3) -0.002(2) -0.003(2) 0.000(2)
C29 0.027(3) 0.020(2) 0.061(4) 0.002(2) -0.013(2) -0.006(2)
C30 0.049(4) 0.064(4) 0.062(4) -0.013(4) -0.025(3) 0.018(3)
C31 0.044(4) 0.056(4) 0.065(5) -0.006(4) -0.026(3) 0.004(3)
C32 0.042(3) 0.037(3) 0.067(4) 0.010(3) 0.004(3) 0.006(3)
C33 0.034(3) 0.044(3) 0.057(4) 0.011(3) 0.004(3) 0.006(3)
N7 0.049(5) 0.073(7) 0.098(8) 0.000 0.005(5) 0.000

loop_
_atom_type_symbol
_atom_type_description
_atom_type_scat_dispersion_real
_atom_type_scat_dispersion_imag
_atom_type_scat_source
C C 0.0033 0.0016 'International Tables Vol C Tables 4.2.6.8 and 6.1.1.4'
H H 0.0000 0.0000 'International Tables Vol C Tables 4.2.6.8 and 6.1.1.4'
N N 0.0061 0.0033 'International Tables Vol C Tables 4.2.6.8 and 6.1.1.4'
O O 0.0106 0.0060 'International Tables Vol C Tables 4.2.6.8 and 6.1.1.4'
Zn Zn 0.2839 1.4301 'International Tables Vol C Tables 4.2.6.8 and 6.1.1.4'

loop_
_geom_angle_atom_site_label_1
_geom_angle_atom_site_label_2
_geom_angle_atom_site_label_3
_geom_angle
_geom_angle_site_symmetry_1
_geom_angle_site_symmetry_3
O3 Zn1 N2 100.55(16) . 7_575
O3 Zn1 N2 100.55(16) . .
N2 Zn1 N2 101.6(2) 7_575 .
O3 Zn1 O2 94.6(3) . .
N2 Zn1 O2 126.06(14) 7_575 .
N2 Zn1 O2 126.06(14) . .
O3 Zn1 O1 153.3(3) . .
N2 Zn1 O1 96.20(17) 7_575 .
N2 Zn1 O1 96.19(17) . .
O2 Zn1 O1 58.7(3) . .
O3 Zn1 N5 122.9(3) . .
N2 Zn1 N5 114.15(17) 7_575 .
N2 Zn1 N5 114.15(17) . .
O2 Zn1 N5 28.3(3) . .
O1 Zn1 N5 30.5(3) . .
N5 O1 Zn1 83.0(6) . .
O4 Zn2 N3 108.2(2) . 8_866
O4 Zn2 N3 108.2(2) . 2_765
N3 Zn2 N3 93.2(3) 8_866 2_765
O4 Zn2 O5 115.1(2) . 7_575
N3 Zn2 O5 91.2(2) 8_866 7_575
N3 Zn2 O5 132.4(2) 2_765 7_575
O4 Zn2 O5 115.1(2) . .
N3 Zn2 O5 132.4(2) 8_866 .
N3 Zn2 O5 91.2(2) 2_765 .
O5 Zn2 O5 53.5(3) 7_575 .
N5 O2 Zn1 94.3(6) . .
C12 N1 C1 120.4(4) . .
C12 N1 C23 121.3(4) . .
C1 N1 C23 117.8(4) . .
C9 N2 C10 117.3(4) . .
C9 N2 Zn1 120.9(3) . .
C10 N2 Zn1 121.5(3) . .
C31 N3 C32 117.2(6) . .
C31 N3 Zn2 123.5(5) . 2_764
C32 N3 Zn2 117.3(5) . 2_764
N6 O3 Zn1 129.0(7) . .
C21 N4 C20 115.8(6) . .
N6 O4 Zn2 119.7(7) . .
O2 N5 O1 123.9(9) . .
O2 N5 Zn1 57.4(5) . .
O1 N5 Zn1 66.5(5) . .
N7 O5 Zn2 92.3(8) . .
O3 N6 O4 127.7(10) . .
C2 C1 C6 119.0(5) . .
C2 C1 N1 120.5(4) . .
C6 C1 N1 120.5(4) . .
C3 C2 C1 120.3(5) . .
C2 C3 C4 121.1(5) . .
C5 C4 C3 118.3(5) . .
C5 C4 C7 120.3(4) . .
C3 C4 C7 121.4(4) . .
C6 C5 C4 120.7(5) . .
C5 C6 C1 120.6(5) . .
C11 C7 C8 116.6(5) . .
C11 C7 C4 121.2(4) . .
C8 C7 C4 122.3(4) . .
C9 C8 C7 120.3(5) . .
N2 C9 C8 123.2(5) . .
N2 C10 C11 122.5(5) . .
C10 C11 C7 120.0(5) . .
C17 C12 C13 118.3(4) . .
C17 C12 N1 120.7(5) . .
C13 C12 N1 121.0(5) . .
C14 C13 C12 120.7(5) . .
C13 C14 C15 120.8(5) . .
C14 C15 C16 117.8(5) . .
C14 C15 C18 122.0(5) . .
C16 C15 C18 120.1(5) . .
C17 C16 C15 121.8(5) . .
C16 C17 C12 120.5(5) . .
C22 C18 C19 117.7(5) . .
C22 C18 C15 119.8(6) . .
C19 C18 C15 122.5(5) . .
N4 C20 C19 123.1(8) . .
C20 C19 C18 119.4(7) . .
N4 C21 C22 126.5(8) . .
C21 C22 C18 117.4(8) . .
C24 C23 C28 118.6(5) . .
C24 C23 N1 120.8(5) . .
C28 C23 N1 120.6(5) . .
C23 C24 C25 120.8(5) . .
C26 C25 C24 121.5(5) . .
C25 C26 C27 116.7(5) . .
C25 C26 C29 122.7(5) . .
C27 C26 C29 120.5(5) . .
C28 C27 C26 122.6(5) . .
C27 C28 C23 119.7(5) . .
C33 C29 C30 114.4(6) . .
C33 C29 C26 123.0(5) . .
C30 C29 C26 122.5(6) . .
C29 C30 C31 120.8(7) . .
N3 C31 C30 122.8(6) . .
N3 C32 C33 122.3(7) . .
C29 C33 C32 122.3(6) . .
O5 N7 O5 121.8(16) . 7_575

loop_
_geom_bond_atom_site_label_1
_geom_bond_atom_site_label_2
_geom_bond_distance
_geom_bond_site_symmetry_2
Zn1 O3 2.018(6) .
Zn1 N2 2.021(4) 7_575
Zn1 N2 2.021(4) .
Zn1 O2 2.058(8) .
Zn1 O1 2.250(7) .
Zn1 N5 2.436(9) .
O1 N5 1.245(11) .
Zn2 O4 1.938(7) .
Zn2 N3 2.043(5) 8_866
Zn2 N3 2.043(5) 2_765
Zn2 O5 2.344(12) 7_575
Zn2 O5 2.344(12) .
O2 N5 1.156(11) .
N1 C12 1.405(6) .
N1 C1 1.413(6) .
N1 C23 1.425(7) .
N2 C9 1.344(6) .
N2 C10 1.351(7) .
N3 C31 1.310(9) .
N3 C32 1.337(9) .
N3 Zn2 2.043(5) 2_764
O3 N6 1.189(11) .
N4 C21 1.321(13) .
N4 C20 1.353(12) .
O4 N6 1.245(11) .
O5 N7 1.207(8) .
C1 C2 1.400(7) .
C1 C6 1.401(7) .
C2 C3 1.375(7) .
C3 C4 1.405(7) .
C4 C5 1.402(7) .
C4 C7 1.480(7) .
C5 C6 1.376(7) .
C7 C11 1.395(7) .
C7 C8 1.397(7) .
C8 C9 1.357(8) .
C10 C11 1.374(7) .
C12 C17 1.394(7) .
C12 C13 1.401(7) .
C13 C14 1.386(7) .
C14 C15 1.393(7) .
C15 C16 1.397(8) .
C15 C18 1.481(7) .
C16 C17 1.368(7) .
C18 C22 1.401(8) .
C18 C19 1.402(9) .
C20 C19 1.393(8) .
C21 C22 1.386(11) .
C23 C24 1.370(7) .
C23 C28 1.405(7) .
C24 C25 1.396(8) .
C25 C26 1.378(8) .
C26 C27 1.399(7) .
C26 C29 1.492(8) .
C27 C28 1.367(7) .
C29 C33 1.371(9) .
C29 C30 1.386(9) .
C30 C31 1.400(10) .
C32 C33 1.372(9) .
N7 O5 1.207(8) 7_575

loop_
_platon_squeeze_void_nr
_platon_squeeze_void_average_x
_platon_squeeze_void_average_y
_platon_squeeze_void_average_z
_platon_squeeze_void_volume
_platon_squeeze_void_count_electrons
_platon_squeeze_void_content
1 -0.029 0.250 0.750 522 137 ' '
2 -0.011 0.750 0.250 522 137 ' '
